data_7237291
loop_
_publ_author_name
'Kwon, Youngjae'
'Han, Si Hyun'
'Yu, Seokhyeon'
'Lee, Jun Yeob'
'Lee, Kang Mun'

_publ_section_title
;
 Functionalized phenylimidazole-based facial-homoleptic iridium(iii)
 complexes and their excellent performance in blue phosphorescent organic
 light-emitting diodes
;
_journal_issue 16
_journal_name_full 'Journal of Materials Chemistry C'
_journal_page_first 4565
_journal_paper_doi 10.1039/C8TC00568K
_journal_volume 6
_journal_year 2018
_chemical_formula_moiety C66H66IrN9
_chemical_formula_sum 'C66 H66 Ir N9'
_chemical_formula_weight 1177.47
_chemical_name_common CNIr
_chemical_name_systematic CNIr
_space_group_crystal_system monoclinic
_space_group_IT_number 14
_space_group_name_Hall '-P 2ybc'
_space_group_name_H-M_alt 'P 1 21/c 1'
_atom_sites_solution_hydrogens geom
_audit_block_doi 10.5517/ccdc.csd.cc1q0mcq
_audit_creation_method SHELXL-2013
_audit_update_record
;
2017-10-12 deposited with the CCDC.
2018-04-10 downloaded from the CCDC.
;
_cell_angle_alpha 90
_cell_angle_beta 102.60(3)
_cell_angle_gamma 90
_cell_formula_units_Z 4
_cell_length_a 14.985(3)
_cell_length_b 26.651(5)
_cell_length_c 17.246(3)
_cell_measurement_reflns_used 247154
_cell_measurement_temperature 293(2)
_cell_measurement_theta_max 28.356
_cell_measurement_theta_min 2.068
_cell_volume 6722(2)
_computing_cell_refinement 'Bruker D8 QUEST'
_computing_data_collection 'Bruker D8 QUEST'
_computing_data_reduction 'Bruker D8 QUEST'
_computing_molecular_graphics 'SHELXL-2014 (Sheldrick, 2014)'
_computing_publication_material 'Bruker SHELXTL'
_computing_structure_refinement 'SHELXL-2014 (Sheldrick, 2014)'
_computing_structure_solution 'SHELXL-2014 (Sheldrick, 2014)'
_diffrn_ambient_temperature 293(2)
_diffrn_measured_fraction_theta_full 1.000
_diffrn_measured_fraction_theta_max 0.998
_diffrn_measurement_device_type 'CCD area detector'
_diffrn_measurement_method 'phi and omega scans'
_diffrn_radiation_type MoK\a
_diffrn_radiation_wavelength 0.71073
_diffrn_reflns_av_R_equivalents 0.1033
_diffrn_reflns_av_unetI/netI 0.0380
_diffrn_reflns_Laue_measured_fraction_full 1.000
_diffrn_reflns_Laue_measured_fraction_max 0.998
_diffrn_reflns_limit_h_max 20
_diffrn_reflns_limit_h_min -20
_diffrn_reflns_limit_k_max 35
_diffrn_reflns_limit_k_min -35
_diffrn_reflns_limit_l_max 21
_diffrn_reflns_limit_l_min -23
_diffrn_reflns_number 247154
_diffrn_reflns_point_group_measured_fraction_full 1.000
_diffrn_reflns_point_group_measured_fraction_max 0.998
_diffrn_reflns_theta_full 25.242
_diffrn_reflns_theta_max 28.356
_diffrn_reflns_theta_min 2.068
_diffrn_source 'fine-focus sealed tube'
_exptl_absorpt_coefficient_mu 2.028
_exptl_absorpt_correction_T_max 0.810
_exptl_absorpt_correction_T_min 0.715
_exptl_absorpt_correction_type multi-scan
_exptl_absorpt_process_details SADABS
_exptl_crystal_colour yellow
_exptl_crystal_density_diffrn 1.164
_exptl_crystal_description cubic
_exptl_crystal_F_000 2408
_exptl_crystal_size_max 0.180
_exptl_crystal_size_mid 0.150
_exptl_crystal_size_min 0.100
_refine_diff_density_max 1.674
_refine_diff_density_min -1.341
_refine_diff_density_rms 0.129
_refine_ls_extinction_method none
_refine_ls_goodness_of_fit_ref 1.021
_refine_ls_hydrogen_treatment constr
_refine_ls_matrix_type full
_refine_ls_number_parameters 697
_refine_ls_number_reflns 16757
_refine_ls_number_restraints 0
_refine_ls_restrained_S_all 1.021
_refine_ls_R_factor_all 0.0751
_refine_ls_R_factor_gt 0.0463
_refine_ls_shift/su_max 0.001
_refine_ls_shift/su_mean 0.000
_refine_ls_structure_factor_coef Fsqd
_refine_ls_weighting_details 'w=1/[\s^2^(Fo^2^)+(0.1300P)^2^+0.0041P] where P=(Fo^2^+2Fc^2^)/3'
_refine_ls_weighting_scheme calc
_refine_ls_wR_factor_gt 0.1544
_refine_ls_wR_factor_ref 0.1796
_reflns_Friedel_coverage 0.000
_reflns_number_gt 12326
_reflns_number_total 16757
_reflns_threshold_expression 'I > 2\s(I)'
_cod_data_source_file c8tc00568k2.cif
_cod_data_source_block CNIr
_cod_original_cell_volume 6721(2)
_cod_original_sg_symbol_H-M 'P 21/c'
_cod_database_code 7237291
_shelx_space_group_comment
;
The symmetry employed for this shelxl refinement is uniquely defined
by the following loop, which should always be used as a source of
symmetry information in preference to the above space-group names.
They are only intended as comments.
;
_shelx_estimated_absorpt_t_min 0.700
_shelx_estimated_absorpt_t_max 0.817
_shelxl_version_number 2013-4

loop_
_space_group_symop_operation_xyz
'x, y, z'
'-x, y+1/2, -z+1/2'
'-x, -y, -z'
'x, -y-1/2, z-1/2'

loop_
_atom_site_label
_atom_site_type_symbol
_atom_site_fract_x
_atom_site_fract_y
_atom_site_fract_z
_atom_site_U_iso_or_equiv
_atom_site_adp_type
_atom_site_occupancy
_atom_site_site_symmetry_order
_atom_site_calc_flag
_atom_site_refinement_flags_posn
_atom_site_refinement_flags_adp
Ir1 Ir 1.00467(2) 0.29171(2) 0.26525(2) 0.03051(9) Uani 1 1 d . .
N1 N 1.0573(3) 0.25162(17) 0.3720(2) 0.0357(9) Uani 1 1 d . .
N2 N 1.1744(3) 0.22995(17) 0.4641(2) 0.0360(9) Uani 1 1 d . .
N3 N 0.8641(3) 0.28051(17) 0.2620(3) 0.0353(9) Uani 1 1 d . .
C1 C 1.1400(3) 0.29491(17) 0.2688(3) 0.0278(10) Uani 1 1 d . .
C2 C 1.1847(3) 0.31840(18) 0.2152(3) 0.0330(10) Uani 1 1 d . .
H18 H 1.1496 0.3345 0.1712 0.040 Uiso 1 1 calc R U
C3 C 1.2783(3) 0.3186(2) 0.2249(3) 0.0375(11) Uani 1 1 d . .
H19 H 1.3052 0.3350 0.1882 0.045 Uiso 1 1 calc R U
C4 C 1.3331(3) 0.2943(2) 0.2901(3) 0.0383(12) Uani 1 1 d . .
C5 C 1.2926(3) 0.2711(2) 0.3458(3) 0.0375(11) Uani 1 1 d . .
H21 H 1.3286 0.2553 0.3898 0.045 Uiso 1 1 calc R U
C6 C 1.1981(3) 0.27155(19) 0.3355(3) 0.0304(9) Uani 1 1 d . .
C7 C 1.1472(3) 0.25042(19) 0.3906(3) 0.0330(10) Uani 1 1 d . .
C8 C 1.0243(3) 0.2318(2) 0.4329(3) 0.0443(13) Uani 1 1 d . .
H14 H 0.9630 0.2282 0.4342 0.053 Uiso 1 1 calc R U
C9 C 1.0964(4) 0.2184(2) 0.4911(3) 0.0455(14) Uani 1 1 d . .
H13 H 1.0940 0.2041 0.5398 0.055 Uiso 1 1 calc R U
C10 C 1.2663(3) 0.2216(2) 0.5083(3) 0.0363(11) Uani 1 1 d . .
C11 C 1.3083(3) 0.2592(2) 0.5616(3) 0.0373(11) Uani 1 1 d . .
C12 C 1.3971(3) 0.2501(2) 0.6024(3) 0.0474(13) Uani 1 1 d . .
H5 H 1.4277 0.2745 0.6368 0.057 Uiso 1 1 calc R U
C13 C 1.4409(4) 0.2059(2) 0.5932(4) 0.0502(15) Uani 1 1 d . .
H4 H 1.5002 0.2005 0.6220 0.060 Uiso 1 1 calc R U
C14 C 1.3980(4) 0.1697(2) 0.5419(4) 0.0529(15) Uani 1 1 d . .
H3 H 1.4285 0.1399 0.5367 0.063 Uiso 1 1 calc R U
C15 C 1.3095(4) 0.1767(2) 0.4975(3) 0.0435(12) Uani 1 1 d . .
C16 C 1.2595(4) 0.3080(2) 0.5734(4) 0.0453(12) Uani 1 1 d . .
H70 H 1.1936 0.3018 0.5573 0.054 Uiso 1 1 calc R U
C17 C 1.2828(5) 0.3499(2) 0.5207(4) 0.0643(18) Uani 1 1 d . .
H9A H 1.2523 0.3802 0.5303 0.096 Uiso 1 1 calc R U
H9B H 1.2631 0.3405 0.4659 0.096 Uiso 1 1 calc R U
H9C H 1.3477 0.3553 0.5329 0.096 Uiso 1 1 calc R U
C18 C 1.2800(4) 0.3237(2) 0.6598(4) 0.0562(15) Uani 1 1 d . .
H8A H 1.2717 0.2956 0.6922 0.084 Uiso 1 1 calc R U
H8B H 1.2394 0.3503 0.6670 0.084 Uiso 1 1 calc R U
H8C H 1.3421 0.3352 0.6749 0.084 Uiso 1 1 calc R U
C19 C 1.2622(5) 0.1367(2) 0.4409(4) 0.0622(17) Uani 1 1 d . .
H10 H 1.2076 0.1518 0.4072 0.075 Uiso 1 1 calc R U
C20 C 1.2319(8) 0.0946(3) 0.4852(7) 0.127(4) Uani 1 1 d . .
H68A H 1.2837 0.0744 0.5087 0.190 Uiso 1 1 calc R U
H68B H 1.1881 0.0745 0.4494 0.190 Uiso 1 1 calc R U
H68C H 1.2043 0.1078 0.5262 0.190 Uiso 1 1 calc R U
C21 C 1.3232(6) 0.1181(4) 0.3871(6) 0.111(4) Uani 1 1 d . .
H69A H 1.3694 0.0964 0.4167 0.167 Uiso 1 1 calc R U
H69B H 1.3517 0.1463 0.3676 0.167 Uiso 1 1 calc R U
H69C H 1.2870 0.1000 0.3432 0.167 Uiso 1 1 calc R U
N4 N 0.7341(2) 0.24433(18) 0.2048(2) 0.0385(10) Uani 1 1 d . .
N5 N 1.0162(3) 0.36038(17) 0.3257(2) 0.0366(9) Uani 1 1 d . .
N6 N 1.0193(3) 0.44343(19) 0.3212(3) 0.0528(12) Uani 1 1 d . .
C22 C 0.9801(3) 0.2296(2) 0.1979(3) 0.0323(10) Uani 1 1 d . .
C23 C 1.0424(4) 0.20164(19) 0.1645(4) 0.0390(12) Uani 1 1 d . .
H40 H 1.1030 0.2121 0.1739 0.047 Uiso 1 1 calc R U
C24 C 1.0173(4) 0.1599(2) 0.1190(3) 0.0436(12) Uani 1 1 d . .
H41 H 1.0605 0.1431 0.0973 0.052 Uiso 1 1 calc R U
C25 C 0.9273(4) 0.1424(2) 0.1047(3) 0.0402(11) Uani 1 1 d . .
C26 C 0.8625(3) 0.1679(2) 0.1366(3) 0.0401(11) Uani 1 1 d . .
H37 H 0.8027 0.1562 0.1279 0.048 Uiso 1 1 calc R U
C27 C 0.8882(3) 0.21113(18) 0.1815(3) 0.0353(11) Uani 1 1 d . .
C28 C 0.8277(3) 0.2429(2) 0.2151(3) 0.0360(11) Uani 1 1 d . .
C29 C 0.7934(4) 0.3072(2) 0.2817(3) 0.0419(12) Uani 1 1 d . .
H36 H 0.7994 0.3359 0.3132 0.050 Uiso 1 1 calc R U
C30 C 0.7131(4) 0.2843(2) 0.2470(3) 0.0421(13) Uani 1 1 d . .
H35 H 0.6548 0.2941 0.2514 0.051 Uiso 1 1 calc R U
C31 C 0.6702(3) 0.2135(2) 0.1504(3) 0.0422(13) Uani 1 1 d . .
C32 C 0.6233(3) 0.1761(2) 0.1813(3) 0.0457(13) Uani 1 1 d . .
C33 C 0.5655(4) 0.1457(3) 0.1266(4) 0.0617(17) Uani 1 1 d . .
H31 H 0.5345 0.1194 0.1447 0.074 Uiso 1 1 calc R U
C34 C 0.5533(4) 0.1538(3) 0.0451(4) 0.071(2) Uani 1 1 d . .
H30 H 0.5132 0.1337 0.0095 0.085 Uiso 1 1 calc R U
C35 C 0.5995(5) 0.1908(3) 0.0178(4) 0.073(2) Uani 1 1 d . .
H29 H 0.5909 0.1956 -0.0367 0.087 Uiso 1 1 calc R U
C36 C 0.6598(4) 0.2223(3) 0.0691(4) 0.0553(16) Uani 1 1 d . .
C37 C 0.6346(4) 0.1681(2) 0.2698(3) 0.0500(13) Uani 1 1 d . .
H23 H 0.6503 0.2007 0.2956 0.060 Uiso 1 1 calc R U
C38 C 0.7165(6) 0.1321(3) 0.3012(5) 0.095(3) Uani 1 1 d . .
H24A H 0.7034 0.0996 0.2773 0.142 Uiso 1 1 calc R U
H24B H 0.7258 0.1290 0.3579 0.142 Uiso 1 1 calc R U
H24C H 0.7708 0.1453 0.2879 0.142 Uiso 1 1 calc R U
C39 C 0.5485(5) 0.1502(3) 0.2927(4) 0.080(2) Uani 1 1 d . .
H25A H 0.4978 0.1703 0.2662 0.120 Uiso 1 1 calc R U
H25B H 0.5552 0.1532 0.3491 0.120 Uiso 1 1 calc R U
H25C H 0.5376 0.1158 0.2773 0.120 Uiso 1 1 calc R U
C40 C 0.7089(4) 0.2646(3) 0.0369(3) 0.0642(19) Uani 1 1 d . .
H32 H 0.7613 0.2744 0.0788 0.077 Uiso 1 1 calc R U
C41 C 0.6495(7) 0.3089(4) 0.0166(7) 0.113(4) Uani 1 1 d . .
H67A H 0.6845 0.3361 0.0020 0.169 Uiso 1 1 calc R U
H67B H 0.6256 0.3185 0.0617 0.169 Uiso 1 1 calc R U
H67C H 0.6000 0.3010 -0.0271 0.169 Uiso 1 1 calc R U
C42 C 0.7459(5) 0.2476(4) -0.0359(4) 0.092(3) Uani 1 1 d . .
H34A H 0.6957 0.2429 -0.0805 0.138 Uiso 1 1 calc R U
H34B H 0.7785 0.2165 -0.0238 0.138 Uiso 1 1 calc R U
H34C H 0.7864 0.2727 -0.0484 0.138 Uiso 1 1 calc R U
N7 N 1.5073(3) 0.2928(2) 0.3067(4) 0.072(2) Uani 1 1 d . .
N8 N 0.8840(5) 0.0619(3) 0.0220(4) 0.089(2) Uani 1 1 d . .
N9 N 0.8691(11) 0.4834(4) -0.0504(5) 0.202(7) Uani 1 1 d . .
C43 C 0.9693(3) 0.3394(2) 0.1732(3) 0.0332(10) Uani 1 1 d . .
C44 C 0.9387(3) 0.3280(2) 0.0925(3) 0.0402(12) Uani 1 1 d . .
H61 H 0.9342 0.2945 0.0769 0.048 Uiso 1 1 calc R U
C45 C 0.9148(5) 0.3651(2) 0.0347(3) 0.0527(16) Uani 1 1 d . .
H60 H 0.8949 0.3561 -0.0184 0.063 Uiso 1 1 calc R U
C46 C 0.9205(5) 0.4146(3) 0.0558(4) 0.069(2) Uani 1 1 d . .
C47 C 0.9489(5) 0.4280(3) 0.1349(3) 0.0590(17) Uani 1 1 d . .
H58 H 0.9519 0.4617 0.1496 0.071 Uiso 1 1 calc R U
C48 C 0.9729(4) 0.3907(2) 0.1927(3) 0.0427(12) Uani 1 1 d . .
C49 C 1.0020(3) 0.3991(2) 0.2782(3) 0.0441(13) Uani 1 1 d . .
C50 C 1.0434(4) 0.3779(3) 0.4022(3) 0.0523(15) Uani 1 1 d . .
H55 H 1.0574 0.3582 0.4478 0.063 Uiso 1 1 calc R U
C51 C 1.0463(5) 0.4294(3) 0.3999(4) 0.0647(19) Uani 1 1 d . .
H54 H 1.0633 0.4508 0.4433 0.078 Uiso 1 1 calc R U
C52 C 1.0138(4) 0.4929(2) 0.2886(4) 0.0527(15) Uani 1 1 d . .
C53 C 0.9320(5) 0.5187(2) 0.2812(4) 0.0503(14) Uani 1 1 d . .
C54 C 0.9242(6) 0.5640(3) 0.2431(5) 0.071(2) Uani 1 1 d . .
H49 H 0.8697 0.5818 0.2351 0.085 Uiso 1 1 calc R U
C55 C 0.9994(9) 0.5833(4) 0.2162(5) 0.102(4) Uani 1 1 d . .
H50 H 0.9956 0.6144 0.1913 0.123 Uiso 1 1 calc R U
C56 C 1.0803(9) 0.5549(5) 0.2277(7) 0.110(4) Uani 1 1 d . .
H51 H 1.1296 0.5674 0.2090 0.132 Uiso 1 1 calc R U
C57 C 1.0887(6) 0.5106(4) 0.2644(6) 0.084(3) Uani 1 1 d . .
C58 C 0.8534(5) 0.4965(3) 0.3116(4) 0.0631(17) Uani 1 1 d . .
H47 H 0.8793 0.4680 0.3448 0.076 Uiso 1 1 calc R U
C59 C 0.8186(7) 0.5325(3) 0.3672(6) 0.111(4) Uani 1 1 d . .
H48A H 0.8685 0.5425 0.4094 0.167 Uiso 1 1 calc R U
H48B H 0.7727 0.5161 0.3891 0.167 Uiso 1 1 calc R U
H48C H 0.7927 0.5617 0.3379 0.167 Uiso 1 1 calc R U
C60 C 0.7802(7) 0.4750(5) 0.2474(7) 0.122(4) Uani 1 1 d . .
H65A H 0.7455 0.5018 0.2180 0.183 Uiso 1 1 calc R U
H65B H 0.7405 0.4543 0.2706 0.183 Uiso 1 1 calc R U
H65C H 0.8075 0.4552 0.2123 0.183 Uiso 1 1 calc R U
C61 C 1.1806(7) 0.4826(6) 0.2834(8) 0.150(6) Uani 1 1 d . .
H52 H 1.1666 0.4539 0.3144 0.179 Uiso 1 1 calc R U
C62 C 1.2500(7) 0.5112(5) 0.3451(7) 0.149(5) Uani 1 1 d . .
H66A H 1.3095 0.5079 0.3335 0.223 Uiso 1 1 calc R U
H66B H 1.2510 0.4977 0.3969 0.223 Uiso 1 1 calc R U
H66C H 1.2332 0.5460 0.3438 0.223 Uiso 1 1 calc R U
C63 C 1.2082(10) 0.4600(5) 0.2244(9) 0.151(6) Uani 1 1 d . .
H61A H 1.2395 0.4837 0.1979 0.226 Uiso 1 1 calc R U
H61B H 1.1561 0.4469 0.1873 0.226 Uiso 1 1 calc R U
H61C H 1.2489 0.4330 0.2451 0.226 Uiso 1 1 calc R U
C64 C 1.4310(4) 0.2938(2) 0.2994(4) 0.0497(15) Uani 1 1 d . .
C65 C 0.9016(5) 0.0984(3) 0.0583(4) 0.0616(17) Uani 1 1 d . .
C66 C 0.8929(9) 0.4534(3) -0.0041(4) 0.121(4) Uani 1 1 d . .

loop_
_atom_site_aniso_label
_atom_site_aniso_U_11
_atom_site_aniso_U_22
_atom_site_aniso_U_33
_atom_site_aniso_U_23
_atom_site_aniso_U_13
_atom_site_aniso_U_12
Ir1 0.01869(11) 0.04978(14) 0.02274(12) -0.00070(7) 0.00381(7) 0.00322(7)
N1 0.0247(19) 0.052(3) 0.029(2) 0.0041(18) 0.0033(16) 0.0008(17)
N2 0.0220(19) 0.052(3) 0.032(2) 0.0059(19) 0.0024(16) -0.0015(18)
N3 0.0203(19) 0.056(3) 0.030(2) -0.0046(18) 0.0062(16) 0.0040(17)
C1 0.016(2) 0.048(3) 0.019(2) -0.0020(16) 0.0028(16) -0.0010(17)
C2 0.029(2) 0.041(3) 0.028(2) -0.0004(19) 0.0043(18) 0.004(2)
C3 0.033(3) 0.051(3) 0.030(2) 0.001(2) 0.0103(19) -0.001(2)
C4 0.021(2) 0.063(3) 0.031(3) 0.000(2) 0.006(2) -0.001(2)
C5 0.021(2) 0.065(3) 0.027(2) 0.000(2) 0.0044(18) 0.002(2)
C6 0.023(2) 0.045(3) 0.022(2) -0.0010(19) 0.0036(17) -0.0008(19)
C7 0.024(2) 0.046(3) 0.029(2) -0.0001(19) 0.0056(17) 0.0012(19)
C8 0.025(2) 0.071(4) 0.039(3) 0.010(3) 0.010(2) -0.004(2)
C9 0.033(3) 0.070(4) 0.033(3) 0.016(2) 0.006(2) -0.007(2)
C10 0.024(2) 0.055(3) 0.030(2) 0.014(2) 0.0034(19) 0.002(2)
C11 0.026(2) 0.055(3) 0.030(2) 0.003(2) 0.0031(19) 0.000(2)
C12 0.026(2) 0.073(4) 0.040(3) -0.001(3) 0.001(2) 0.000(2)
C13 0.023(3) 0.080(4) 0.044(3) 0.002(3) 0.000(2) 0.011(2)
C14 0.040(3) 0.065(4) 0.052(3) 0.009(3) 0.007(3) 0.017(3)
C15 0.034(3) 0.059(3) 0.037(3) 0.004(2) 0.007(2) 0.004(2)
C16 0.029(3) 0.053(3) 0.050(3) -0.001(3) 0.002(2) 0.001(2)
C17 0.079(5) 0.056(4) 0.059(4) 0.006(3) 0.015(4) 0.011(3)
C18 0.049(3) 0.063(4) 0.057(4) -0.005(3) 0.012(3) 0.005(3)
C19 0.051(4) 0.057(4) 0.071(4) -0.007(3) -0.004(3) 0.003(3)
C20 0.162(10) 0.084(7) 0.119(8) 0.008(6) -0.004(7) -0.047(7)
C21 0.086(6) 0.135(9) 0.108(7) -0.069(7) 0.009(5) 0.000(6)
N4 0.0183(18) 0.069(3) 0.0272(19) 0.0001(19) 0.0035(15) 0.0048(18)
N5 0.038(2) 0.050(3) 0.0216(18) -0.0059(17) 0.0045(16) 0.0089(19)
N6 0.056(3) 0.057(3) 0.040(2) -0.018(2) -0.002(2) 0.010(2)
C22 0.021(2) 0.048(3) 0.027(2) 0.002(2) 0.0036(17) 0.003(2)
C23 0.027(2) 0.047(3) 0.047(3) -0.001(2) 0.015(2) 0.006(2)
C24 0.042(3) 0.047(3) 0.046(3) -0.002(2) 0.019(2) 0.002(2)
C25 0.039(3) 0.048(3) 0.036(3) 0.001(2) 0.012(2) -0.004(2)
C26 0.028(2) 0.061(3) 0.031(2) -0.006(2) 0.0071(19) -0.003(2)
C27 0.025(2) 0.052(3) 0.030(3) -0.0010(19) 0.007(2) 0.006(2)
C28 0.023(2) 0.062(3) 0.021(2) -0.001(2) 0.0025(17) 0.000(2)
C29 0.029(3) 0.065(3) 0.033(3) -0.004(2) 0.010(2) 0.006(2)
C30 0.024(2) 0.073(4) 0.030(3) -0.002(2) 0.008(2) 0.006(2)
C31 0.018(2) 0.075(4) 0.031(3) -0.006(2) 0.001(2) 0.002(2)
C32 0.023(2) 0.073(4) 0.039(3) -0.006(3) 0.004(2) 0.001(2)
C33 0.046(3) 0.076(4) 0.061(4) -0.017(3) 0.007(3) -0.008(3)
C34 0.050(4) 0.109(6) 0.051(4) -0.026(4) 0.003(3) -0.023(4)
C35 0.048(4) 0.139(7) 0.027(3) -0.013(4) 0.000(3) -0.001(4)
C36 0.034(3) 0.095(5) 0.036(3) -0.001(3) 0.005(2) 0.000(3)
C37 0.040(3) 0.060(4) 0.050(3) 0.000(3) 0.008(2) 0.000(3)
C38 0.074(5) 0.131(8) 0.076(5) 0.024(5) 0.011(4) 0.043(5)
C39 0.057(4) 0.128(7) 0.055(4) 0.004(4) 0.016(3) -0.030(4)
C40 0.038(3) 0.121(6) 0.033(3) 0.012(4) 0.007(2) -0.001(4)
C41 0.086(7) 0.147(9) 0.119(9) 0.050(8) 0.050(7) 0.019(6)
C42 0.075(5) 0.162(9) 0.047(4) 0.018(5) 0.030(4) -0.006(6)
N7 0.022(3) 0.146(6) 0.048(4) 0.007(3) 0.009(2) -0.004(3)
N8 0.117(6) 0.077(4) 0.087(5) -0.038(4) 0.050(4) -0.031(4)
N9 0.42(2) 0.111(7) 0.060(5) 0.031(5) 0.022(8) 0.126(10)
C43 0.023(2) 0.056(3) 0.022(2) -0.002(2) 0.0070(16) 0.004(2)
C44 0.037(3) 0.057(3) 0.026(2) -0.005(2) 0.005(2) 0.008(2)
C45 0.073(4) 0.064(4) 0.021(2) 0.003(2) 0.012(3) 0.023(3)
C46 0.097(5) 0.072(5) 0.035(3) -0.001(3) 0.012(3) 0.027(4)
C47 0.089(5) 0.052(4) 0.035(3) -0.003(3) 0.013(3) 0.014(3)
C48 0.042(3) 0.054(3) 0.032(3) 0.000(2) 0.008(2) 0.005(2)
C49 0.038(3) 0.055(3) 0.039(3) -0.009(2) 0.007(2) 0.004(2)
C50 0.054(3) 0.073(4) 0.025(2) -0.005(3) -0.001(2) 0.019(3)
C51 0.060(4) 0.088(5) 0.039(3) -0.028(3) -0.005(3) 0.016(4)
C52 0.063(4) 0.052(4) 0.043(3) -0.019(3) 0.010(3) -0.008(3)
C53 0.063(4) 0.042(3) 0.045(3) -0.009(2) 0.009(3) 0.003(3)
C54 0.092(6) 0.050(4) 0.066(5) 0.001(3) 0.008(4) -0.004(4)
C55 0.193(12) 0.068(5) 0.046(4) -0.014(4) 0.025(6) -0.065(7)
C56 0.109(8) 0.136(10) 0.101(8) -0.046(7) 0.059(7) -0.046(8)
C57 0.086(6) 0.095(6) 0.081(6) -0.030(5) 0.039(5) -0.032(5)
C58 0.060(4) 0.057(4) 0.073(4) 0.008(3) 0.016(3) 0.016(3)
C59 0.146(9) 0.082(6) 0.131(9) -0.012(6) 0.087(8) -0.005(6)
C60 0.071(7) 0.168(11) 0.129(9) -0.042(8) 0.027(6) -0.044(7)
C61 0.066(7) 0.228(15) 0.162(12) -0.079(11) 0.041(7) -0.003(8)
C62 0.093(8) 0.219(14) 0.119(9) -0.038(10) -0.010(7) 0.021(9)
C63 0.138(11) 0.141(11) 0.156(12) -0.026(9) -0.005(9) 0.085(9)
C64 0.025(3) 0.094(5) 0.031(3) 0.003(2) 0.009(2) -0.003(2)
C65 0.067(4) 0.064(4) 0.062(4) -0.012(3) 0.030(3) -0.012(3)
C66 0.232(13) 0.086(6) 0.038(4) 0.004(4) 0.018(5) 0.063(7)

loop_
_atom_type_symbol
_atom_type_description
_atom_type_scat_dispersion_real
_atom_type_scat_dispersion_imag
_atom_type_scat_source
C C 0.0033 0.0016 'International Tables Vol C Tables 4.2.6.8 and 6.1.1.4'
H H 0.0000 0.0000 'International Tables Vol C Tables 4.2.6.8 and 6.1.1.4'
N N 0.0061 0.0033 'International Tables Vol C Tables 4.2.6.8 and 6.1.1.4'
Ir Ir -1.4442 7.9887 'International Tables Vol C Tables 4.2.6.8 and 6.1.1.4'

loop_
_geom_angle_atom_site_label_1
_geom_angle_atom_site_label_2
_geom_angle_atom_site_label_3
_geom_angle
C22 Ir1 C43 94.64(19)
C22 Ir1 C1 96.21(18)
C43 Ir1 C1 95.03(18)
C22 Ir1 N5 172.86(17)
C43 Ir1 N5 79.61(18)
C1 Ir1 N5 88.56(17)
C22 Ir1 N3 79.22(17)
C43 Ir1 N3 88.76(18)
C1 Ir1 N3 174.31(18)
N5 Ir1 N3 96.31(17)
C22 Ir1 N1 94.17(17)
C43 Ir1 N1 169.98(18)
C1 Ir1 N1 79.28(17)
N5 Ir1 N1 91.93(16)
N3 Ir1 N1 97.56(16)
C7 N1 C8 109.1(4)
C7 N1 Ir1 113.0(3)
C8 N1 Ir1 137.3(3)
C7 N2 C9 107.5(4)
C7 N2 C10 127.8(4)
C9 N2 C10 124.7(4)
C28 N3 C29 107.8(4)
C28 N3 Ir1 113.4(3)
C29 N3 Ir1 137.2(4)
C2 C1 C6 115.5(4)
C2 C1 Ir1 128.4(3)
C6 C1 Ir1 116.1(3)
C3 C2 C1 122.9(4)
C2 C3 C4 120.0(5)
C5 C4 C3 119.7(5)
C5 C4 C64 120.4(5)
C3 C4 C64 119.9(5)
C6 C5 C4 119.6(5)
C5 C6 C1 122.3(4)
C5 C6 C7 125.3(4)
C1 C6 C7 112.4(4)
N1 C7 N2 108.7(4)
N1 C7 C6 119.1(4)
N2 C7 C6 132.2(4)
C9 C8 N1 108.1(4)
C8 C9 N2 106.6(5)
C15 C10 C11 122.9(5)
C15 C10 N2 118.7(5)
C11 C10 N2 118.4(5)
C12 C11 C10 116.8(5)
C12 C11 C16 121.0(5)
C10 C11 C16 122.2(4)
C13 C12 C11 121.4(5)
C14 C13 C12 120.6(5)
C13 C14 C15 121.2(6)
C14 C15 C10 117.1(5)
C14 C15 C19 121.2(5)
C10 C15 C19 121.8(5)
C18 C16 C17 111.0(5)
C18 C16 C11 111.5(5)
C17 C16 C11 111.4(5)
C20 C19 C15 110.7(7)
C20 C19 C21 111.2(8)
C15 C19 C21 111.3(6)
C30 N4 C28 107.4(4)
C30 N4 C31 126.4(4)
C28 N4 C31 125.6(4)
C49 N5 C50 107.9(5)
C49 N5 Ir1 113.2(3)
C50 N5 Ir1 138.5(4)
C51 N6 C49 106.0(5)
C51 N6 C52 128.1(5)
C49 N6 C52 125.9(5)
C23 C22 C27 115.6(5)
C23 C22 Ir1 128.1(4)
C27 C22 Ir1 116.3(3)
C24 C23 C22 122.8(5)
C23 C24 C25 120.5(5)
C26 C25 C24 119.7(5)
C26 C25 C65 119.8(5)
C24 C25 C65 120.5(5)
C25 C26 C27 119.4(5)
C26 C27 C22 122.0(4)
C26 C27 C28 125.7(5)
C22 C27 C28 112.3(4)
N3 C28 N4 109.2(4)
N3 C28 C27 118.3(4)
N4 C28 C27 132.3(5)
C30 C29 N3 108.2(5)
C29 C30 N4 107.4(5)
C32 C31 C36 123.3(5)
C32 C31 N4 118.6(5)
C36 C31 N4 118.0(5)
C31 C32 C33 116.7(5)
C31 C32 C37 122.1(5)
C33 C32 C37 121.1(6)
C34 C33 C32 121.1(7)
C35 C34 C33 120.2(6)
C34 C35 C36 121.9(6)
C35 C36 C31 116.7(6)
C35 C36 C40 120.9(6)
C31 C36 C40 122.4(6)
C39 C37 C32 113.2(5)
C39 C37 C38 111.6(6)
C32 C37 C38 110.1(5)
C41 C40 C36 111.5(6)
C41 C40 C42 110.3(7)
C36 C40 C42 111.6(7)
C44 C43 C48 115.9(5)
C44 C43 Ir1 128.3(4)
C48 C43 Ir1 115.8(3)
C45 C44 C43 122.3(5)
C46 C45 C44 120.2(5)
C45 C46 C47 120.0(6)
C45 C46 C66 120.3(6)
C47 C46 C66 119.6(7)
C46 C47 C48 119.6(6)
C47 C48 C43 122.1(5)
C47 C48 C49 125.7(5)
C43 C48 C49 112.2(5)
N5 C49 N6 110.5(5)
N5 C49 C48 118.9(5)
N6 C49 C48 130.5(5)
C51 C50 N5 108.5(5)
C50 C51 N6 107.1(5)
C57 C52 C53 124.7(8)
C57 C52 N6 117.3(7)
C53 C52 N6 118.0(6)
C54 C53 C52 117.7(6)
C54 C53 C58 121.4(6)
C52 C53 C58 120.9(6)
C53 C54 C55 119.4(8)
C54 C55 C56 119.0(9)
C57 C56 C55 122.1(9)
C56 C57 C52 117.0(9)
C56 C57 C61 121.2(10)
C52 C57 C61 121.7(10)
C60 C58 C53 113.2(7)
C60 C58 C59 114.2(8)
C53 C58 C59 111.8(6)
C63 C61 C62 119.1(11)
C63 C61 C57 118.1(12)
C62 C61 C57 110.4(10)
N7 C64 C4 179.1(7)
N8 C65 C25 177.3(9)
N9 C66 C46 178.1(16)

loop_
_geom_bond_atom_site_label_1
_geom_bond_atom_site_label_2
_geom_bond_distance
Ir1 C22 2.011(5)
Ir1 C43 2.013(5)
Ir1 C1 2.017(5)
Ir1 N5 2.094(4)
Ir1 N3 2.116(4)
Ir1 N1 2.125(4)
N1 C7 1.315(6)
N1 C8 1.361(6)
N2 C7 1.359(6)
N2 C9 1.384(6)
N2 C10 1.439(6)
N3 C28 1.328(6)
N3 C29 1.379(6)
C1 C2 1.402(6)
C1 C6 1.426(6)
C2 C3 1.376(7)
C3 C4 1.398(7)
C4 C5 1.389(7)
C4 C64 1.441(7)
C5 C6 1.388(6)
C6 C7 1.455(6)
C8 C9 1.354(7)
C10 C15 1.394(8)
C10 C11 1.409(8)
C11 C12 1.384(7)
C11 C16 1.528(8)
C12 C13 1.376(8)
C13 C14 1.370(9)
C14 C15 1.392(7)
C15 C19 1.512(8)
C16 C18 1.513(8)
C16 C17 1.527(8)
C19 C20 1.482(11)
C19 C21 1.521(11)
N4 C30 1.366(7)
N4 C28 1.375(6)
N4 C31 1.441(6)
N5 C49 1.306(7)
N5 C50 1.376(7)
N6 C51 1.381(8)
N6 C49 1.389(7)
N6 C52 1.428(8)
C22 C23 1.410(7)
C22 C27 1.431(7)
C23 C24 1.365(7)
C24 C25 1.398(7)
C25 C26 1.392(7)
C25 C65 1.425(8)
C26 C27 1.396(7)
C27 C28 1.451(6)
C29 C30 1.366(8)
C31 C32 1.391(8)
C31 C36 1.398(8)
C32 C33 1.394(8)
C32 C37 1.514(8)
C33 C34 1.394(10)
C34 C35 1.348(10)
C35 C36 1.397(9)
C36 C40 1.515(9)
C37 C39 1.507(8)
C37 C38 1.559(9)
C40 C41 1.474(11)
C40 C42 1.546(9)
N7 C64 1.124(7)
N8 C65 1.155(8)
N9 C66 1.130(10)
C43 C44 1.400(6)
C43 C48 1.406(8)
C44 C45 1.394(7)
C45 C46 1.368(9)
C46 C47 1.384(8)
C46 C66 1.457(10)
C47 C48 1.398(8)
C48 C49 1.461(8)
C50 C51 1.373(10)
C52 C57 1.364(10)
C52 C53 1.387(9)
C53 C54 1.365(10)
C53 C58 1.511(9)
C54 C55 1.406(13)
C55 C56 1.406(14)
C56 C57 1.333(16)
C57 C61 1.539(14)
C58 C60 1.493(12)
C58 C59 1.526(10)
C61 C63 1.323(16)
C61 C62 1.520(15)
